data_4333162
loop_
_publ_author_name
'Medina, Iliana'
'Jacobsen, Heiko'
'Mague, Joel T.'
'Fink, Mark J.'

_publ_section_title
;
 Dicoordinate Copper(I) Silanechalcogenolates
;
_journal_issue 22
_journal_name_full 'Inorganic Chemistry'
_journal_page_first 8844
_journal_page_last 8846
_journal_paper_doi 10.1021/ic061579q
_journal_volume 45
_journal_year 2006
_chemical_formula_sum 'C30 H42 Cu O P Si'
_chemical_formula_weight 541.24
_chemical_name_systematic
; 
 Triphenylsiloxy(tri-tert-butylphosphine)copper(I) 
;
_space_group_IT_number 147
_symmetry_cell_setting trigonal
_symmetry_space_group_name_Hall '-P 3'
_symmetry_space_group_name_H-M 'P -3'
_atom_sites_solution_hydrogens geom
_atom_sites_solution_primary Patterson
_atom_sites_solution_secondary difmap
_audit_creation_method SHELXL-97
_cell_angle_alpha 90.00
_cell_angle_beta 90.00
_cell_angle_gamma 120.00
_cell_formula_units_Z 2
_cell_length_a 11.6122(8)
_cell_length_b 11.6122(8)
_cell_length_c 13.181(1)
_cell_measurement_reflns_used 6312
_cell_measurement_temperature 100(2)
_cell_measurement_theta_max 26.30
_cell_measurement_theta_min 2.55
_cell_volume 1539.25(19)
_computing_cell_refinement 'Bruker SMART (Bruker-AXS, 2000)'
_computing_data_collection 'Bruker SMART (Bruker-AXS, 2000)'
_computing_data_reduction 'Bruker SAINT+ (Bruker-AXS, 2004)'
_computing_molecular_graphics 'Bruker SHELXTL (Bruker-AXS, 2000a)'
_computing_publication_material 'Bruker SHELXTL (Bruker-AXS, 2000a)'
_computing_structure_refinement 'SHELXL-97 (Sheldrick, 1997)'
_computing_structure_solution 'SHELXS-97 (Sheldrick, 1997)'
_diffrn_ambient_temperature 100(2)
_diffrn_measured_fraction_theta_full 0.999
_diffrn_measured_fraction_theta_max 0.999
_diffrn_measurement_device_type 'Bruker-AXS Smart APEX CCD area detector'
_diffrn_measurement_method 'phi and omega scans'
_diffrn_radiation_monochromator graphite
_diffrn_radiation_source 'fine-focus sealed tube'
_diffrn_radiation_type MoK\a
_diffrn_radiation_wavelength 0.71073
_diffrn_reflns_av_R_equivalents 0.0409
_diffrn_reflns_av_sigmaI/netI 0.0281
_diffrn_reflns_limit_h_max 14
_diffrn_reflns_limit_h_min -14
_diffrn_reflns_limit_k_max 14
_diffrn_reflns_limit_k_min -14
_diffrn_reflns_limit_l_max 16
_diffrn_reflns_limit_l_min -16
_diffrn_reflns_number 12558
_diffrn_reflns_theta_full 26.38
_diffrn_reflns_theta_max 26.38
_diffrn_reflns_theta_min 1.54
_exptl_absorpt_coefficient_mu 0.819
_exptl_absorpt_correction_T_max 0.9010
_exptl_absorpt_correction_T_min 0.6426
_exptl_absorpt_correction_type multi-scan
_exptl_absorpt_process_details 'SADABS (Sheldrick, 2002)'
_exptl_crystal_colour Colorless
_exptl_crystal_density_diffrn 1.168
_exptl_crystal_density_method 'not measured'
_exptl_crystal_description Block
_exptl_crystal_F_000 576
_exptl_crystal_size_max 0.19
_exptl_crystal_size_mid 0.14
_exptl_crystal_size_min 0.13
_refine_diff_density_max 1.837
_refine_diff_density_min -0.552
_refine_diff_density_rms 0.115
_refine_ls_extinction_method none
_refine_ls_goodness_of_fit_ref 1.127
_refine_ls_hydrogen_treatment constr
_refine_ls_matrix_type full
_refine_ls_number_parameters 116
_refine_ls_number_reflns 2113
_refine_ls_number_restraints 16
_refine_ls_restrained_S_all 1.125
_refine_ls_R_factor_all 0.0815
_refine_ls_R_factor_gt 0.0760
_refine_ls_shift/su_max 0.001
_refine_ls_shift/su_mean 0.000
_refine_ls_structure_factor_coef Fsqd
_refine_ls_weighting_details 'calc w=1/[\s^2^(Fo^2^)+(0.1179P)^2^+2.2178P] where P=(Fo^2^+2Fc^2^)/3'
_refine_ls_weighting_scheme calc
_refine_ls_wR_factor_gt 0.1961
_refine_ls_wR_factor_ref 0.2008
_reflns_number_gt 1890
_reflns_number_total 2113
_reflns_threshold_expression >2\s(I)
_cod_data_source_file ic061579qsup1.cif
_cod_data_source_block mjf266
_cod_depositor_comments
;
The following automatic conversions were performed:

'_symmetry_cell_setting' value 'Trigonal' changed to 'trigonal'
according to /home/saulius/struct/CIF-dictionaries/cif_core.dic
dictionary named 'cif_core.dic' version 2.4.2 from 2011-04-26.

Automatic conversion script
Id: cif_fix_values 1891 2012-01-12 08:04:46Z andrius 
;
_cod_original_cell_volume 1539.3(2)
_cod_original_sg_symbol_H-M P-3
_cod_database_code 4333162

loop_
_symmetry_equiv_pos_as_xyz
'x, y, z'
'-y, x-y, z'
'-x+y, -x, z'
'-x, -y, -z'
'y, -x+y, -z'
'x-y, x, -z'

loop_
_atom_site_label
_atom_site_type_symbol
_atom_site_fract_x
_atom_site_fract_y
_atom_site_fract_z
_atom_site_U_iso_or_equiv
_atom_site_adp_type
_atom_site_occupancy
_atom_site_symmetry_multiplicity
_atom_site_calc_flag
_atom_site_refinement_flags
_atom_site_disorder_assembly
_atom_site_disorder_group
Cu Cu 0.3333 0.6667 0.53672(5) 0.0302(3) Uani 1 3 d S A .
Si Si 0.3333 0.6667 0.79060(11) 0.0280(4) Uani 1 3 d S . .
P P 0.3333 0.6667 0.37364(12) 0.0359(5) Uani 1 3 d SD . .
O O 0.3333 0.6667 0.6709(3) 0.0563(16) Uani 1 3 d S . .
C1 C 0.2859(4) 0.4965(4) 0.8394(3) 0.0314(8) Uani 1 1 d . . .
C2 C 0.3344(4) 0.4724(4) 0.9289(3) 0.0365(9) Uani 1 1 d . A .
H2 H 0.3925 0.5454 0.9705 0.044 Uiso 1 1 calc R . .
C3 C 0.2996(4) 0.3437(5) 0.9590(4) 0.0466(11) Uani 1 1 d . . .
H3 H 0.3345 0.3297 1.0200 0.056 Uiso 1 1 calc R A .
C4 C 0.2148(5) 0.2374(5) 0.8997(5) 0.0540(12) Uani 1 1 d . A .
H4 H 0.1921 0.1498 0.9190 0.065 Uiso 1 1 calc R . .
C5 C 0.1632(6) 0.2577(5) 0.8136(5) 0.0607(14) Uani 1 1 d . . .
H5 H 0.1019 0.1838 0.7741 0.073 Uiso 1 1 calc R A .
C6 C 0.1992(4) 0.3850(4) 0.7831(4) 0.0461(11) Uani 1 1 d . A .
H6 H 0.1638 0.3969 0.7216 0.055 Uiso 1 1 calc R . .
C7 C 0.4299(17) 0.8463(15) 0.3318(15) 0.055(2) Uani 0.309(8) 1 d PD A 1
C8 C 0.345(2) 0.909(2) 0.3474(19) 0.078(3) Uani 0.309(8) 1 d PD A 1
H8A H 0.3174 0.9003 0.4187 0.117 Uiso 0.309(8) 1 calc PR A 1
H8B H 0.2653 0.8644 0.3043 0.117 Uiso 0.309(8) 1 calc PR A 1
H8C H 0.3954 1.0036 0.3293 0.117 Uiso 0.309(8) 1 calc PR A 1
C9 C 0.475(6) 0.872(5) 0.221(2) 0.106(6) Uani 0.309(8) 1 d PD A 1
H9A H 0.3970 0.8259 0.1766 0.160 Uiso 0.309(8) 1 calc PR A 1
H9B H 0.5356 0.8377 0.2082 0.160 Uiso 0.309(8) 1 calc PR A 1
H9C H 0.5205 0.9673 0.2073 0.160 Uiso 0.309(8) 1 calc PR A 1
C10 C 0.5539(18) 0.922(2) 0.3969(17) 0.071(2) Uani 0.309(8) 1 d PD A 1
H10A H 0.5290 0.9074 0.4688 0.107 Uiso 0.309(8) 1 calc PR A 1
H10B H 0.5967 1.0170 0.3815 0.107 Uiso 0.309(8) 1 calc PR A 1
H10C H 0.6157 0.8897 0.3824 0.107 Uiso 0.309(8) 1 calc PR A 1
C7A C 0.4738(8) 0.8320(7) 0.3261(6) 0.055(2) Uani 0.691(8) 1 d PD A 2
C8A C 0.4376(11) 0.9393(8) 0.3457(8) 0.078(3) Uani 0.691(8) 1 d PD A 2
H8D H 0.4136 0.9372 0.4173 0.117 Uiso 0.691(8) 1 calc PR A 2
H8E H 0.3619 0.9231 0.3029 0.117 Uiso 0.691(8) 1 calc PR A 2
H8F H 0.5138 1.0266 0.3296 0.117 Uiso 0.691(8) 1 calc PR A 2
C9A C 0.506(3) 0.836(2) 0.2123(10) 0.106(6) Uani 0.691(8) 1 d PD A 2
H9D H 0.5315 0.7684 0.1978 0.160 Uiso 0.691(8) 1 calc PR A 2
H9E H 0.5805 0.9239 0.1947 0.160 Uiso 0.691(8) 1 calc PR A 2
H9F H 0.4282 0.8173 0.1719 0.160 Uiso 0.691(8) 1 calc PR A 2
C10A C 0.5971(8) 0.8711(9) 0.3908(8) 0.071(2) Uani 0.691(8) 1 d PD A 2
H10D H 0.5743 0.8677 0.4627 0.107 Uiso 0.691(8) 1 calc PR A 2
H10E H 0.6665 0.9616 0.3732 0.107 Uiso 0.691(8) 1 calc PR A 2
H10F H 0.6297 0.8092 0.3779 0.107 Uiso 0.691(8) 1 calc PR A 2

loop_
_atom_site_aniso_label
_atom_site_aniso_U_11
_atom_site_aniso_U_22
_atom_site_aniso_U_33
_atom_site_aniso_U_23
_atom_site_aniso_U_13
_atom_site_aniso_U_12
Cu 0.0402(4) 0.0402(4) 0.0104(4) 0.000 0.000 0.02009(19)
Si 0.0377(6) 0.0377(6) 0.0088(7) 0.000 0.000 0.0188(3)
P 0.0469(7) 0.0469(7) 0.0138(7) 0.000 0.000 0.0235(3)
O 0.081(3) 0.081(3) 0.008(2) 0.000 0.000 0.0403(13)
C1 0.0350(19) 0.0353(19) 0.0277(18) -0.0018(15) -0.0015(14) 0.0203(16)
C2 0.039(2) 0.041(2) 0.0296(19) 0.0007(16) -0.0010(15) 0.0200(17)
C3 0.044(2) 0.052(3) 0.048(3) 0.014(2) 0.0031(19) 0.027(2)
C4 0.053(3) 0.038(2) 0.074(4) 0.002(2) 0.003(2) 0.025(2)
C5 0.060(3) 0.039(2) 0.075(4) -0.013(2) -0.016(3) 0.019(2)
C6 0.046(2) 0.042(2) 0.051(3) -0.0129(19) -0.019(2) 0.023(2)
C7 0.070(6) 0.054(3) 0.032(3) 0.020(3) 0.018(4) 0.024(4)
C8 0.084(6) 0.051(4) 0.093(6) 0.032(4) 0.009(6) 0.030(5)
C9 0.155(14) 0.097(12) 0.046(4) 0.043(6) 0.050(5) 0.046(7)
C10 0.055(5) 0.060(5) 0.088(6) 0.026(4) 0.018(4) 0.020(3)
C7A 0.070(6) 0.054(3) 0.032(3) 0.020(3) 0.018(4) 0.024(4)
C8A 0.084(6) 0.051(4) 0.093(6) 0.032(4) 0.009(6) 0.030(5)
C9A 0.155(14) 0.097(12) 0.046(4) 0.043(6) 0.050(5) 0.046(7)
C10A 0.055(5) 0.060(5) 0.088(6) 0.026(4) 0.018(4) 0.020(3)

loop_
_atom_type_symbol
_atom_type_description
_atom_type_scat_dispersion_real
_atom_type_scat_dispersion_imag
_atom_type_scat_source
C C 0.0033 0.0016 'International Tables Vol C Tables 4.2.6.8 and 6.1.1.4'
H H 0.0000 0.0000 'International Tables Vol C Tables 4.2.6.8 and 6.1.1.4'
O O 0.0106 0.0060 'International Tables Vol C Tables 4.2.6.8 and 6.1.1.4'
Si Si 0.0817 0.0704 'International Tables Vol C Tables 4.2.6.8 and 6.1.1.4'
P P 0.1023 0.0942 'International Tables Vol C Tables 4.2.6.8 and 6.1.1.4'
Cu Cu 0.3201 1.2651 'International Tables Vol C Tables 4.2.6.8 and 6.1.1.4'

loop_
_geom_angle_atom_site_label_1
_geom_angle_atom_site_label_2
_geom_angle_atom_site_label_3
_geom_angle
_geom_angle_site_symmetry_1
_geom_angle_site_symmetry_3
O Cu P 180.000(1) . .
O Si C1 110.00(12) . 3_565
O Si C1 110.00(12) . .
C1 Si C1 108.94(12) 3_565 .
O Si C1 110.00(12) . 2_665
C1 Si C1 108.94(12) 3_565 2_665
C1 Si C1 108.94(12) . 2_665
C7 P C7 111.9(6) 2_665 .
C7 P C7 111.9(6) 2_665 3_565
C7 P C7 111.9(6) . 3_565
C7 P C7A 18.7(5) 2_665 2_665
C7 P C7A 93.9(5) . 2_665
C7 P C7A 126.2(5) 3_565 2_665
C7 P C7A 126.2(5) 2_665 .
C7 P C7A 18.7(5) . .
C7 P C7A 93.9(5) 3_565 .
C7A P C7A 109.7(3) 2_665 .
C7 P C7A 93.9(5) 2_665 3_565
C7 P C7A 126.2(5) . 3_565
C7 P C7A 18.7(5) 3_565 3_565
C7A P C7A 109.7(3) 2_665 3_565
C7A P C7A 109.7(3) . 3_565
C7 P Cu 106.9(6) 2_665 .
C7 P Cu 106.9(6) . .
C7 P Cu 106.9(6) 3_565 .
C7A P Cu 109.3(3) 2_665 .
C7A P Cu 109.3(3) . .
C7A P Cu 109.3(3) 3_565 .
Si O Cu 180.000(1) . .
C6 C1 C2 116.2(4) . .
C6 C1 Si 119.4(3) . .
C2 C1 Si 124.4(3) . .
C1 C2 C3 121.6(4) . .
C1 C2 H2 119.2 . .
C3 C2 H2 119.2 . .
C4 C3 C2 119.6(4) . .
C4 C3 H3 120.2 . .
C2 C3 H3 120.2 . .
C5 C4 C3 120.0(4) . .
C5 C4 H4 120.0 . .
C3 C4 H4 120.0 . .
C4 C5 C6 120.4(5) . .
C4 C5 H5 119.8 . .
C6 C5 H5 119.8 . .
C5 C6 C1 122.1(4) . .
C5 C6 H6 118.9 . .
C1 C6 H6 118.9 . .
C8 C7 C10 107.8(17) . .
C8 C7 C9 106(2) . .
C10 C7 C9 107(3) . .
C8 C7 P 108.9(11) . .
C10 C7 P 109.8(12) . .
C9 C7 P 117(2) . .
C7 C8 H8A 109.5 . .
C7 C8 H8B 109.5 . .
H8A C8 H8B 109.5 . .
C7 C8 H8C 109.5 . .
H8A C8 H8C 109.5 . .
H8B C8 H8C 109.5 . .
C7 C9 H9A 109.5 . .
C7 C9 H9B 109.5 . .
H9A C9 H9B 109.5 . .
C7 C9 H9C 109.5 . .
H9A C9 H9C 109.5 . .
H9B C9 H9C 109.5 . .
C7 C10 H10A 109.5 . .
C7 C10 H10B 109.5 . .
H10A C10 H10B 109.5 . .
C7 C10 H10C 109.5 . .
H10A C10 H10C 109.5 . .
H10B C10 H10C 109.5 . .
C8A C7A C10A 105.3(7) . .
C8A C7A C9A 107.9(8) . .
C10A C7A C9A 110.7(11) . .
C8A C7A P 108.8(5) . .
C10A C7A P 108.7(5) . .
C9A C7A P 115.1(10) . .
C7A C8A H8D 109.5 . .
C7A C8A H8E 109.5 . .
H8D C8A H8E 109.5 . .
C7A C8A H8F 109.5 . .
H8D C8A H8F 109.5 . .
H8E C8A H8F 109.5 . .
C7A C9A H9D 109.5 . .
C7A C9A H9E 109.5 . .
H9D C9A H9E 109.5 . .
C7A C9A H9F 109.5 . .
H9D C9A H9F 109.5 . .
H9E C9A H9F 109.5 . .
C7A C10A H10D 109.5 . .
C7A C10A H10E 109.5 . .
H10D C10A H10E 109.5 . .
C7A C10A H10F 109.5 . .
H10D C10A H10F 109.5 . .
H10E C10A H10F 109.5 . .

loop_
_geom_bond_atom_site_label_1
_geom_bond_atom_site_label_2
_geom_bond_distance
_geom_bond_site_symmetry_2
Cu O 1.769(5) .
Cu P 2.1496(17) .
Si O 1.577(5) .
Si C1 1.880(4) 3_565
Si C1 1.880(4) .
Si C1 1.880(4) 2_665
P C7 1.890(14) 2_665
P C7 1.890(14) .
P C7 1.890(14) 3_565
P C7A 1.899(7) 2_665
P C7A 1.899(7) .
P C7A 1.899(7) 3_565
C1 C6 1.392(6) .
C1 C2 1.395(5) .
C2 C3 1.397(6) .
C2 H2 0.9500 .
C3 C4 1.374(7) .
C3 H3 0.9500 .
C4 C5 1.358(8) .
C4 H4 0.9500 .
C5 C6 1.379(7) .
C5 H5 0.9500 .
C6 H6 0.9500 .
C7 C8 1.510(15) .
C7 C10 1.522(15) .
C7 C9 1.529(14) .
C8 H8A 0.9800 .
C8 H8B 0.9800 .
C8 H8C 0.9800 .
C9 H9A 0.9800 .
C9 H9B 0.9800 .
C9 H9C 0.9800 .
C10 H10A 0.9800 .
C10 H10B 0.9800 .
C10 H10C 0.9800 .
C7A C8A 1.523(10) .
C7A C10A 1.527(10) .
C7A C9A 1.543(9) .
C8A H8D 0.9800 .
C8A H8E 0.9800 .
C8A H8F 0.9800 .
C9A H9D 0.9800 .
C9A H9E 0.9800 .
C9A H9F 0.9800 .
C10A H10D 0.9800 .
C10A H10E 0.9800 .
C10A H10F 0.9800 .
